data_7030243
loop_
_publ_author_name
'Maekawa, Miyuki'
'Daniliuc, Constantin G.'
'Freytag, Matthias'
'Jones, Peter G.'
'Walter, Marc D.'

_publ_section_title
;
 Complexes of manganese, iron and cobalt with sterically demanding indenyl
 ligands.
;
_journal_issue 34
_journal_name_full 'Dalton transactions (Cambridge, England : 2003)'
_journal_page_first 10317
_journal_page_last 10327
_journal_paper_doi 10.1039/c2dt31136d
_journal_volume 41
_journal_year 2012
_chemical_formula_sum 'C34 H46 Co'
_chemical_formula_weight 513.64
_chemical_name_systematic
;
?
;
_space_group_IT_number 14
_symmetry_cell_setting monoclinic
_symmetry_space_group_name_Hall '-P 2ybc'
_symmetry_space_group_name_H-M 'P 1 21/c 1'
_atom_sites_solution_hydrogens geom
_atom_sites_solution_primary direct
_atom_sites_solution_secondary difmap
_audit_creation_method SHELXL-97
_cell_angle_alpha 90.00
_cell_angle_beta 116.869(8)
_cell_angle_gamma 90.00
_cell_formula_units_Z 4
_cell_length_a 18.1912(12)
_cell_length_b 9.6645(4)
_cell_length_c 17.7952(10)
_cell_measurement_reflns_used 19959
_cell_measurement_temperature 100(2)
_cell_measurement_theta_max 75.7794
_cell_measurement_theta_min 4.5716
_cell_volume 2790.8(3)
_computing_cell_refinement
;
CrysAlisPro, Oxford Diffraction Ltd.,
Version 1.171.34.40 (release 27-08-2010 CrysAlis171 .NET)
(compiled Aug 27 2010,11:50:40)
;
_computing_data_collection
;
CrysAlisPro, Oxford Diffraction Ltd.,
Version 1.171.34.40 (release 27-08-2010 CrysAlis171 .NET)
(compiled Aug 27 2010,11:50:40)
;
_computing_data_reduction
;
CrysAlisPro, Oxford Diffraction Ltd.,
Version 1.171.34.40 (release 27-08-2010 CrysAlis171 .NET)
(compiled Aug 27 2010,11:50:40)
;
_computing_molecular_graphics 'BRUKER XP'
_computing_publication_material SHELXL-97
_computing_structure_refinement 'SHELXL-97 (Sheldrick, 1997)'
_computing_structure_solution 'SHELXS-97 (Sheldrick, 1990)'
_diffrn_ambient_temperature 100(2)
_diffrn_detector_area_resol_mean 10.3543
_diffrn_measured_fraction_theta_full 0.997
_diffrn_measured_fraction_theta_max 0.997
_diffrn_measurement_device_type 'Xcalibur, Atlas, Nova'
_diffrn_measurement_method '\w scans'
_diffrn_radiation_monochromator mirror
_diffrn_radiation_source 'Nova (Cu) X-ray Source'
_diffrn_radiation_type 'Cu K\a'
_diffrn_radiation_wavelength 1.54184
_diffrn_reflns_av_R_equivalents 0.0359
_diffrn_reflns_av_sigmaI/netI 0.0219
_diffrn_reflns_limit_h_max 22
_diffrn_reflns_limit_h_min -22
_diffrn_reflns_limit_k_max 12
_diffrn_reflns_limit_k_min -12
_diffrn_reflns_limit_l_max 17
_diffrn_reflns_limit_l_min -22
_diffrn_reflns_number 31069
_diffrn_reflns_theta_full 74.47
_diffrn_reflns_theta_max 74.47
_diffrn_reflns_theta_min 4.97
_exptl_absorpt_coefficient_mu 4.943
_exptl_absorpt_correction_T_max 1.00000
_exptl_absorpt_correction_T_min 0.56386
_exptl_absorpt_correction_type multi-scan
_exptl_absorpt_process_details
;
CrysAlisPro, Oxford Diffraction Ltd.,
Version 1.171.34.40 (release 27-08-2010 CrysAlis171 .NET)
(compiled Aug 27 2010,11:50:40)
;
_exptl_crystal_colour red
_exptl_crystal_density_diffrn 1.222
_exptl_crystal_density_method 'not measured'
_exptl_crystal_description prism
_exptl_crystal_F_000 1108
_exptl_crystal_size_max 0.20
_exptl_crystal_size_mid 0.13
_exptl_crystal_size_min 0.05
_refine_diff_density_max 0.291
_refine_diff_density_min -0.299
_refine_diff_density_rms 0.040
_refine_ls_extinction_method none
_refine_ls_goodness_of_fit_ref 1.069
_refine_ls_hydrogen_treatment mixed
_refine_ls_matrix_type full
_refine_ls_number_parameters 336
_refine_ls_number_reflns 5697
_refine_ls_number_restraints 0
_refine_ls_restrained_S_all 1.069
_refine_ls_R_factor_all 0.0301
_refine_ls_R_factor_gt 0.0281
_refine_ls_shift/su_max 0.002
_refine_ls_shift/su_mean 0.000
_refine_ls_structure_factor_coef Fsqd
_refine_ls_weighting_details 'calc w=1/[\s^2^(Fo^2^)+(0.0413P)^2^+0.5161P] where P=(Fo^2^+2Fc^2^)/3'
_refine_ls_weighting_scheme calc
_refine_ls_wR_factor_gt 0.0722
_refine_ls_wR_factor_ref 0.0734
_reflns_number_gt 5378
_reflns_number_total 5697
_reflns_threshold_expression >2sigma(I)
_cod_data_source_file c2dt31136d.txt
_cod_data_source_block mima29a
_cod_original_sg_symbol_H-M 'P 21/c'
_cod_database_code 7030243

loop_
_symmetry_equiv_pos_as_xyz
'x, y, z'
'-x, y+1/2, -z+1/2'
'-x, -y, -z'
'x, -y-1/2, z-1/2'

loop_
_atom_site_label
_atom_site_type_symbol
_atom_site_fract_x
_atom_site_fract_y
_atom_site_fract_z
_atom_site_U_iso_or_equiv
_atom_site_adp_type
_atom_site_occupancy
_atom_site_symmetry_multiplicity
_atom_site_calc_flag
_atom_site_refinement_flags
Co Co 0.738421(11) 0.342889(19) 0.522664(11) 0.01524(7) Uani 1 1 d .
C1 C 0.75020(7) 0.45347(13) 0.42134(7) 0.0199(2) Uani 1 1 d .
C2 C 0.71757(8) 0.31767(13) 0.39808(7) 0.0190(2) Uani 1 1 d .
H2 H 0.7423(10) 0.2444(17) 0.3801(10) 0.021(4) Uiso 1 1 d .
C3 C 0.64095(7) 0.30303(13) 0.40148(7) 0.0183(2) Uani 1 1 d .
C4 C 0.62392(7) 0.43636(13) 0.42607(7) 0.0188(2) Uani 1 1 d .
C5 C 0.69166(8) 0.52870(13) 0.43914(7) 0.0198(2) Uani 1 1 d .
C6 C 0.68577(9) 0.67146(13) 0.45717(8) 0.0233(3) Uani 1 1 d .
H6 H 0.7302 0.7328 0.4678 0.028 Uiso 1 1 calc R
C7 C 0.61594(9) 0.71898(14) 0.45895(8) 0.0259(3) Uani 1 1 d .
H7 H 0.6116 0.8145 0.4690 0.031 Uiso 1 1 calc R
C8 C 0.54952(8) 0.62867(15) 0.44607(8) 0.0245(3) Uani 1 1 d .
H8 H 0.5017 0.6649 0.4478 0.029 Uiso 1 1 calc R
C9 C 0.55331(8) 0.49076(14) 0.43132(7) 0.0220(2) Uani 1 1 d .
H9 H 0.5092 0.4312 0.4246 0.026 Uiso 1 1 calc R
C10 C 0.82208(8) 0.51477(14) 0.41062(8) 0.0232(3) Uani 1 1 d .
C11 C 0.78837(10) 0.62752(16) 0.34202(9) 0.0305(3) Uani 1 1 d .
H11A H 0.7461 0.5874 0.2897 0.046 Uiso 1 1 calc R
H11B H 0.8334 0.6643 0.3321 0.046 Uiso 1 1 calc R
H11C H 0.7641 0.7024 0.3606 0.046 Uiso 1 1 calc R
C12 C 0.86266(9) 0.40420(15) 0.37983(9) 0.0288(3) Uani 1 1 d .
H12A H 0.8820 0.3277 0.4203 0.043 Uiso 1 1 calc R
H12B H 0.9095 0.4449 0.3747 0.043 Uiso 1 1 calc R
H12C H 0.8224 0.3693 0.3248 0.043 Uiso 1 1 calc R
C13 C 0.88782(8) 0.58053(15) 0.49205(8) 0.0277(3) Uani 1 1 d .
H13A H 0.8619 0.6498 0.5126 0.041 Uiso 1 1 calc R
H13B H 0.9300 0.6251 0.4805 0.041 Uiso 1 1 calc R
H13C H 0.9134 0.5086 0.5349 0.041 Uiso 1 1 calc R
C14 C 0.58218(8) 0.18128(13) 0.36867(8) 0.0199(2) Uani 1 1 d .
C15 C 0.54238(8) 0.14715(14) 0.42641(8) 0.0244(3) Uani 1 1 d .
H15A H 0.5848 0.1466 0.4852 0.037 Uiso 1 1 calc R
H15B H 0.5162 0.0559 0.4117 0.037 Uiso 1 1 calc R
H15C H 0.5007 0.2172 0.4191 0.037 Uiso 1 1 calc R
C16 C 0.51370(8) 0.21757(15) 0.28032(8) 0.0276(3) Uani 1 1 d .
H16A H 0.4838 0.2996 0.2840 0.041 Uiso 1 1 calc R
H16B H 0.4754 0.1396 0.2583 0.041 Uiso 1 1 calc R
H16C H 0.5384 0.2366 0.2425 0.041 Uiso 1 1 calc R
C17 C 0.62781(9) 0.05269(13) 0.36144(8) 0.0252(3) Uani 1 1 d .
H17A H 0.6510 0.0714 0.3224 0.038 Uiso 1 1 calc R
H17B H 0.5892 -0.0251 0.3403 0.038 Uiso 1 1 calc R
H17C H 0.6723 0.0295 0.4170 0.038 Uiso 1 1 calc R
C18 C 0.83431(8) 0.20754(13) 0.60545(7) 0.0198(2) Uani 1 1 d .
C19 C 0.84572(8) 0.34718(13) 0.63378(8) 0.0190(2) Uani 1 1 d .
H19 H 0.8919(10) 0.4064(17) 0.6410(10) 0.022(4) Uiso 1 1 d .
C20 C 0.77954(7) 0.39106(13) 0.65027(7) 0.0179(2) Uani 1 1 d .
C21 C 0.73005(7) 0.26843(13) 0.64192(7) 0.0188(2) Uani 1 1 d .
C22 C 0.76275(8) 0.15649(12) 0.61299(7) 0.0187(2) Uani 1 1 d .
C23 C 0.72796(8) 0.02281(13) 0.60348(8) 0.0213(2) Uani 1 1 d .
H23 H 0.7476 -0.0509 0.5821 0.026 Uiso 1 1 calc R
C24 C 0.66549(8) 0.00041(13) 0.62547(8) 0.0234(3) Uani 1 1 d .
H24 H 0.6430 -0.0898 0.6204 0.028 Uiso 1 1 calc R
C25 C 0.63435(8) 0.10922(14) 0.65539(8) 0.0234(3) Uani 1 1 d .
H25 H 0.5917 0.0910 0.6710 0.028 Uiso 1 1 calc R
C26 C 0.66483(8) 0.24186(14) 0.66245(7) 0.0214(2) Uani 1 1 d .
H26 H 0.6421 0.3150 0.6810 0.026 Uiso 1 1 calc R
C27 C 0.89977(8) 0.11710(14) 0.59879(8) 0.0228(3) Uani 1 1 d .
C28 C 0.86654(9) 0.03168(15) 0.51733(9) 0.0297(3) Uani 1 1 d .
H28A H 0.8192 -0.0233 0.5122 0.045 Uiso 1 1 calc R
H28B H 0.9099 -0.0302 0.5189 0.045 Uiso 1 1 calc R
H28C H 0.8493 0.0940 0.4689 0.045 Uiso 1 1 calc R
C29 C 0.97172(8) 0.20580(15) 0.60341(9) 0.0288(3) Uani 1 1 d .
H29A H 0.9510 0.2742 0.5578 0.043 Uiso 1 1 calc R
H29B H 1.0124 0.1463 0.5975 0.043 Uiso 1 1 calc R
H29C H 0.9976 0.2536 0.6578 0.043 Uiso 1 1 calc R
C30 C 0.93380(8) 0.01843(15) 0.67532(9) 0.0289(3) Uani 1 1 d .
H30A H 0.9550 0.0727 0.7274 0.043 Uiso 1 1 calc R
H30B H 0.9784 -0.0375 0.6746 0.043 Uiso 1 1 calc R
H30C H 0.8896 -0.0426 0.6725 0.043 Uiso 1 1 calc R
C31 C 0.77895(8) 0.52422(13) 0.69537(7) 0.0193(2) Uani 1 1 d .
C32 C 0.69186(8) 0.58248(14) 0.66742(8) 0.0237(3) Uani 1 1 d .
H32A H 0.6632 0.5886 0.6058 0.035 Uiso 1 1 calc R
H32B H 0.6957 0.6748 0.6916 0.035 Uiso 1 1 calc R
H32C H 0.6611 0.5212 0.6870 0.035 Uiso 1 1 calc R
C33 C 0.81775(8) 0.48982(14) 0.79034(7) 0.0230(3) Uani 1 1 d .
H33A H 0.7853 0.4175 0.8001 0.034 Uiso 1 1 calc R
H33B H 0.8183 0.5731 0.8220 0.034 Uiso 1 1 calc R
H33C H 0.8743 0.4571 0.8092 0.034 Uiso 1 1 calc R
C34 C 0.83070(8) 0.63622(13) 0.68035(8) 0.0235(3) Uani 1 1 d .
H34A H 0.8877 0.6041 0.7019 0.035 Uiso 1 1 calc R
H34B H 0.8294 0.7212 0.7098 0.035 Uiso 1 1 calc R
H34C H 0.8080 0.6548 0.6198 0.035 Uiso 1 1 calc R

loop_
_atom_site_aniso_label
_atom_site_aniso_U_11
_atom_site_aniso_U_22
_atom_site_aniso_U_33
_atom_site_aniso_U_23
_atom_site_aniso_U_13
_atom_site_aniso_U_12
Co 0.01580(10) 0.01532(11) 0.01294(10) 0.00017(7) 0.00502(7) -0.00073(7)
C1 0.0210(6) 0.0193(6) 0.0163(5) 0.0009(4) 0.0057(5) -0.0019(5)
C2 0.0223(6) 0.0192(6) 0.0144(5) -0.0002(4) 0.0073(5) -0.0014(5)
C3 0.0195(5) 0.0189(6) 0.0132(5) 0.0004(4) 0.0046(4) -0.0012(5)
C4 0.0213(6) 0.0192(6) 0.0133(5) 0.0006(4) 0.0055(4) -0.0012(5)
C5 0.0249(6) 0.0170(6) 0.0144(5) 0.0016(4) 0.0061(5) -0.0014(5)
C6 0.0309(7) 0.0182(6) 0.0174(6) 0.0000(4) 0.0078(5) -0.0028(5)
C7 0.0378(7) 0.0183(6) 0.0183(6) 0.0010(5) 0.0098(5) 0.0035(5)
C8 0.0267(6) 0.0269(7) 0.0182(6) 0.0026(5) 0.0086(5) 0.0068(5)
C9 0.0223(6) 0.0254(6) 0.0172(5) 0.0013(5) 0.0078(5) 0.0002(5)
C10 0.0241(6) 0.0233(6) 0.0215(6) 0.0014(5) 0.0097(5) -0.0049(5)
C11 0.0365(7) 0.0298(7) 0.0248(6) 0.0052(6) 0.0134(6) -0.0058(6)
C12 0.0269(6) 0.0313(7) 0.0312(7) 0.0001(6) 0.0158(6) -0.0041(5)
C13 0.0249(6) 0.0313(7) 0.0246(6) -0.0005(5) 0.0093(5) -0.0101(5)
C14 0.0209(6) 0.0201(6) 0.0161(5) -0.0016(5) 0.0061(5) -0.0040(5)
C15 0.0241(6) 0.0257(7) 0.0227(6) -0.0010(5) 0.0101(5) -0.0070(5)
C16 0.0269(6) 0.0301(7) 0.0177(6) -0.0002(5) 0.0029(5) -0.0063(5)
C17 0.0295(6) 0.0190(6) 0.0263(6) -0.0051(5) 0.0121(5) -0.0061(5)
C18 0.0206(6) 0.0201(6) 0.0171(5) 0.0018(5) 0.0072(4) -0.0001(5)
C19 0.0183(6) 0.0194(6) 0.0152(5) 0.0007(4) 0.0039(5) -0.0024(4)
C20 0.0203(5) 0.0169(6) 0.0140(5) 0.0010(4) 0.0055(4) -0.0011(4)
C21 0.0191(5) 0.0179(6) 0.0145(5) -0.0011(4) 0.0034(4) -0.0009(4)
C22 0.0186(6) 0.0180(6) 0.0150(5) 0.0014(4) 0.0036(5) 0.0005(4)
C23 0.0225(6) 0.0180(6) 0.0195(5) 0.0003(5) 0.0060(5) 0.0005(5)
C24 0.0254(6) 0.0184(6) 0.0218(6) 0.0001(5) 0.0066(5) -0.0039(5)
C25 0.0222(6) 0.0260(7) 0.0212(6) -0.0018(5) 0.0090(5) -0.0044(5)
C26 0.0212(6) 0.0220(6) 0.0200(6) -0.0022(5) 0.0086(5) -0.0017(5)
C27 0.0228(6) 0.0215(6) 0.0242(6) 0.0022(5) 0.0108(5) 0.0023(5)
C28 0.0308(7) 0.0285(7) 0.0304(7) -0.0035(6) 0.0143(6) 0.0059(5)
C29 0.0250(6) 0.0300(7) 0.0342(7) 0.0063(6) 0.0158(6) 0.0039(5)
C30 0.0242(6) 0.0288(7) 0.0306(7) 0.0075(6) 0.0096(5) 0.0034(5)
C31 0.0232(6) 0.0169(6) 0.0150(5) -0.0007(4) 0.0062(5) -0.0019(5)
C32 0.0270(6) 0.0209(6) 0.0210(6) -0.0002(5) 0.0090(5) 0.0020(5)
C33 0.0285(6) 0.0212(6) 0.0157(5) -0.0016(5) 0.0070(5) -0.0021(5)
C34 0.0299(7) 0.0183(6) 0.0204(6) -0.0023(5) 0.0097(5) -0.0053(5)

loop_
_atom_type_symbol
_atom_type_description
_atom_type_scat_dispersion_real
_atom_type_scat_dispersion_imag
_atom_type_scat_source
C C 0.0181 0.0091 'International Tables Vol C Tables 4.2.6.8 and 6.1.1.4'
H H 0.0000 0.0000 'International Tables Vol C Tables 4.2.6.8 and 6.1.1.4'
Co Co -2.3653 3.6143 'International Tables Vol C Tables 4.2.6.8 and 6.1.1.4'

loop_
_geom_angle_atom_site_label_1
_geom_angle_atom_site_label_2
_geom_angle_atom_site_label_3
_geom_angle
C19 Co C2 131.38(5)
C19 Co C20 40.15(5)
C2 Co C20 168.69(5)
C19 Co C3 167.48(5)
C2 Co C3 39.73(5)
C20 Co C3 150.18(5)
C19 Co C18 39.51(5)
C2 Co C18 111.05(5)
C20 Co C18 67.07(5)
C3 Co C18 129.42(5)
C19 Co C1 112.23(5)
C2 Co C1 38.78(5)
C20 Co C1 131.61(5)
C3 Co C1 66.34(5)
C18 Co C1 120.77(5)
C19 Co C4 153.07(5)
C2 Co C4 64.29(5)
C20 Co C4 120.11(5)
C3 Co C4 38.79(5)
C18 Co C4 166.55(5)
C1 Co C4 64.40(4)
C19 Co C5 122.18(5)
C2 Co C5 63.68(5)
C20 Co C5 112.54(5)
C3 Co C5 65.04(5)
C18 Co C5 153.12(5)
C1 Co C5 37.89(5)
C4 Co C5 38.12(4)
C19 Co C21 63.33(5)
C2 Co C21 152.06(5)
C20 Co C21 38.16(4)
C3 Co C21 120.41(4)
C18 Co C21 63.25(4)
C1 Co C21 168.74(5)
C4 Co C21 114.33(4)
C5 Co C21 134.15(4)
C19 Co C22 63.17(5)
C2 Co C22 122.09(5)
C20 Co C22 63.84(4)
C3 Co C22 111.96(5)
C18 Co C22 37.75(4)
C1 Co C22 153.01(5)
C4 Co C22 132.43(4)
C5 Co C22 168.20(5)
C21 Co C22 36.17(4)
C2 C1 C5 106.09(11)
C2 C1 C10 126.23(11)
C5 C1 C10 126.42(11)
C2 C1 Co 66.78(7)
C5 C1 Co 72.98(7)
C10 C1 Co 134.59(9)
C1 C2 C3 111.45(11)
C1 C2 Co 74.44(7)
C3 C2 Co 71.29(7)
C2 C3 C4 105.80(11)
C2 C3 C14 126.24(11)
C4 C3 C14 126.88(11)
C2 C3 Co 68.99(7)
C4 C3 Co 73.97(7)
C14 C3 Co 130.74(8)
C9 C4 C3 132.26(12)
C9 C4 C5 119.07(11)
C3 C4 C5 108.38(11)
C9 C4 Co 131.23(8)
C3 C4 Co 67.25(7)
C5 C4 Co 72.12(7)
C6 C5 C1 132.42(12)
C6 C5 C4 118.95(12)
C1 C5 C4 108.25(11)
C6 C5 Co 131.96(9)
C1 C5 Co 69.14(7)
C4 C5 Co 69.75(7)
C7 C6 C5 119.63(12)
C6 C7 C8 121.44(12)
C9 C8 C7 121.10(12)
C8 C9 C4 119.75(12)
C1 C10 C12 110.64(11)
C1 C10 C13 112.86(10)
C12 C10 C13 109.24(11)
C1 C10 C11 108.49(11)
C12 C10 C11 107.03(11)
C13 C10 C11 108.39(11)
C3 C14 C17 110.30(10)
C3 C14 C15 111.83(10)
C17 C14 C15 108.60(11)
C3 C14 C16 108.66(10)
C17 C14 C16 108.53(10)
C15 C14 C16 108.85(11)
C19 C18 C22 106.42(11)
C19 C18 C27 125.27(11)
C22 C18 C27 125.17(11)
C19 C18 Co 66.92(7)
C22 C18 Co 77.66(7)
C27 C18 Co 135.86(9)
C18 C19 C20 110.69(11)
C18 C19 Co 73.57(7)
C20 C19 Co 71.42(7)
C19 C20 C21 106.12(10)
C19 C20 C31 124.66(11)
C21 C20 C31 126.32(11)
C19 C20 Co 68.43(7)
C21 C20 Co 78.88(7)
C31 C20 Co 132.52(8)
C26 C21 C22 119.17(11)
C26 C21 C20 132.41(11)
C22 C21 C20 108.22(11)
C26 C21 Co 134.86(9)
C22 C21 Co 72.28(7)
C20 C21 Co 62.96(6)
C23 C22 C21 119.67(11)
C23 C22 C18 132.04(12)
C21 C22 C18 108.08(11)
C23 C22 Co 133.74(9)
C21 C22 Co 71.55(7)
C18 C22 Co 64.59(7)
C24 C23 C22 119.47(12)
C23 C24 C25 121.01(12)
C26 C25 C24 120.96(12)
C25 C26 C21 119.66(12)
C18 C27 C28 113.19(11)
C18 C27 C29 110.65(11)
C28 C27 C29 108.25(11)
C18 C27 C30 107.54(10)
C28 C27 C30 109.30(11)
C29 C27 C30 107.78(11)
C20 C31 C34 110.73(10)
C20 C31 C32 113.06(10)
C34 C31 C32 108.00(10)
C20 C31 C33 106.66(10)
C34 C31 C33 109.22(10)
C32 C31 C33 109.11(10)

loop_
_geom_bond_atom_site_label_1
_geom_bond_atom_site_label_2
_geom_bond_distance
Co C19 2.0573(13)
Co C2 2.0876(12)
Co C20 2.0970(12)
Co C3 2.1181(12)
Co C18 2.1450(13)
Co C1 2.1883(12)
Co C4 2.2075(12)
Co C5 2.2393(12)
Co C21 2.3101(12)
Co C22 2.3198(12)
C1 C2 1.4227(17)
C1 C5 1.4382(18)
C1 C10 1.5239(17)
C2 C3 1.4292(17)
C3 C4 1.4388(17)
C3 C14 1.5180(17)
C4 C9 1.4296(17)
C4 C5 1.4525(17)
C5 C6 1.4315(17)
C6 C7 1.364(2)
C7 C8 1.423(2)
C8 C9 1.3663(19)
C10 C12 1.5338(19)
C10 C13 1.5386(18)
C10 C11 1.5418(18)
C14 C17 1.5319(18)
C14 C15 1.5366(17)
C14 C16 1.5415(17)
C18 C19 1.4226(18)
C18 C22 1.4538(17)
C18 C27 1.5244(17)
C19 C20 1.4264(17)
C20 C21 1.4548(17)
C20 C31 1.5193(17)
C21 C26 1.4137(17)
C21 C22 1.4374(17)
C22 C23 1.4147(17)
C23 C24 1.3759(19)
C24 C25 1.4081(19)
C25 C26 1.3798(19)
C27 C28 1.5351(19)
C27 C29 1.5354(18)
C27 C30 1.5445(18)
C31 C34 1.5351(17)
C31 C32 1.5368(17)
C31 C33 1.5448(16)

loop_
_geom_torsion_atom_site_label_1
_geom_torsion_atom_site_label_2
_geom_torsion_atom_site_label_3
_geom_torsion_atom_site_label_4
_geom_torsion
C19 Co C1 C2 129.16(8)
C20 Co C1 C2 171.32(7)
C3 Co C1 C2 -37.32(7)
C18 Co C1 C2 85.77(8)
C4 Co C1 C2 -80.12(8)
C5 Co C1 C2 -116.54(10)
C21 Co C1 C2 -166.3(2)
C22 Co C1 C2 54.92(13)
C19 Co C1 C5 -114.30(7)
C2 Co C1 C5 116.54(10)
C20 Co C1 C5 -72.14(9)
C3 Co C1 C5 79.22(7)
C18 Co C1 C5 -157.69(7)
C4 Co C1 C5 36.42(7)
C21 Co C1 C5 -49.8(2)
C22 Co C1 C5 171.46(9)
C19 Co C1 C10 10.46(14)
C2 Co C1 C10 -118.70(15)
C20 Co C1 C10 52.62(15)
C3 Co C1 C10 -156.02(14)
C18 Co C1 C10 -32.93(14)
C4 Co C1 C10 161.18(14)
C5 Co C1 C10 124.76(15)
C21 Co C1 C10 75.0(3)
C22 Co C1 C10 -63.78(17)
C5 C1 C2 C3 -0.77(14)
C10 C1 C2 C3 -168.60(11)
Co C1 C2 C3 62.15(8)
C5 C1 C2 Co -62.91(8)
C10 C1 C2 Co 129.25(12)
C19 Co C2 C1 -73.05(9)
C20 Co C2 C1 -35.1(3)
C3 Co C2 C1 119.68(11)
C18 Co C2 C1 -113.34(8)
C4 Co C2 C1 80.41(8)
C5 Co C2 C1 37.80(7)
C21 Co C2 C1 174.33(9)
C22 Co C2 C1 -154.00(7)
C19 Co C2 C3 167.27(7)
C20 Co C2 C3 -154.8(2)
C18 Co C2 C3 126.98(7)
C1 Co C2 C3 -119.68(11)
C4 Co C2 C3 -39.26(7)
C5 Co C2 C3 -81.88(8)
C21 Co C2 C3 54.65(13)
C22 Co C2 C3 86.32(8)
C1 C2 C3 C4 1.34(13)
Co C2 C3 C4 65.40(8)
C1 C2 C3 C14 170.11(11)
Co C2 C3 C14 -125.82(12)
C1 C2 C3 Co -64.06(9)
C19 Co C3 C2 -49.7(2)
C20 Co C3 C2 170.34(9)
C18 Co C3 C2 -74.83(9)
C1 Co C3 C2 36.45(7)
C4 Co C3 C2 114.45(10)
C5 Co C3 C2 78.16(8)
C21 Co C3 C2 -153.69(7)
C22 Co C3 C2 -114.28(7)
C19 Co C3 C4 -164.1(2)
C2 Co C3 C4 -114.45(10)
C20 Co C3 C4 55.89(12)
C18 Co C3 C4 170.72(7)
C1 Co C3 C4 -78.00(7)
C5 Co C3 C4 -36.29(7)
C21 Co C3 C4 91.86(8)
C22 Co C3 C4 131.27(7)
C19 Co C3 C14 70.7(3)
C2 Co C3 C14 120.33(14)
C20 Co C3 C14 -69.33(16)
C18 Co C3 C14 45.50(13)
C1 Co C3 C14 156.78(13)
C4 Co C3 C14 -125.22(14)
C5 Co C3 C14 -161.51(13)
C21 Co C3 C14 -33.36(13)
C22 Co C3 C14 6.05(13)
C2 C3 C4 C9 172.20(12)
C14 C3 C4 C9 3.5(2)
Co C3 C4 C9 -125.77(13)
C2 C3 C4 C5 -1.37(13)
C14 C3 C4 C5 -170.05(11)
Co C3 C4 C5 60.65(8)
C2 C3 C4 Co -62.02(8)
C14 C3 C4 Co 129.30(12)
C19 Co C4 C9 -60.51(17)
C2 Co C4 C9 167.24(14)
C20 Co C4 C9 -24.56(14)
C3 Co C4 C9 127.02(15)
C18 Co C4 C9 94.6(2)
C1 Co C4 C9 -149.54(14)
C5 Co C4 C9 -113.34(15)
C21 Co C4 C9 18.11(14)
C22 Co C4 C9 56.21(14)
C19 Co C4 C3 172.47(10)
C2 Co C4 C3 40.22(7)
C20 Co C4 C3 -151.58(7)
C18 Co C4 C3 -32.4(2)
C1 Co C4 C3 83.44(7)
C5 Co C4 C3 119.64(10)
C21 Co C4 C3 -108.91(7)
C22 Co C4 C3 -70.81(9)
C19 Co C4 C5 52.83(13)
C2 Co C4 C5 -79.42(7)
C20 Co C4 C5 88.78(8)
C3 Co C4 C5 -119.64(10)
C18 Co C4 C5 -152.02(18)
C1 Co C4 C5 -36.20(7)
C21 Co C4 C5 131.45(7)
C22 Co C4 C5 169.55(7)
C2 C1 C5 C6 -172.77(13)
C10 C1 C5 C6 -5.0(2)
Co C1 C5 C6 128.39(14)
C2 C1 C5 C4 -0.12(13)
C10 C1 C5 C4 167.68(11)
Co C1 C5 C4 -58.96(8)
C2 C1 C5 Co 58.84(8)
C10 C1 C5 Co -133.36(12)
C9 C4 C5 C6 0.19(17)
C3 C4 C5 C6 174.75(10)
Co C4 C5 C6 -127.62(11)
C9 C4 C5 C1 -173.62(10)
C3 C4 C5 C1 0.95(13)
Co C4 C5 C1 58.58(8)
C9 C4 C5 Co 127.81(11)
C3 C4 C5 Co -57.63(8)
C19 Co C5 C6 -43.53(14)
C2 Co C5 C6 -167.60(14)
C20 Co C5 C6 0.69(14)
C3 Co C5 C6 148.15(14)
C18 Co C5 C6 -82.73(16)
C1 Co C5 C6 -128.90(16)
C4 Co C5 C6 111.24(15)
C21 Co C5 C6 39.10(15)
C22 Co C5 C6 70.3(3)
C19 Co C5 C1 85.38(8)
C2 Co C5 C1 -38.69(7)
C20 Co C5 C1 129.60(7)
C3 Co C5 C1 -82.95(7)
C18 Co C5 C1 46.18(13)
C4 Co C5 C1 -119.86(10)
C21 Co C5 C1 168.01(7)
C22 Co C5 C1 -160.76(19)
C19 Co C5 C4 -154.76(7)
C2 Co C5 C4 81.17(7)
C20 Co C5 C4 -110.54(7)
C3 Co C5 C4 36.91(7)
C18 Co C5 C4 166.03(9)
C1 Co C5 C4 119.86(10)
C21 Co C5 C4 -72.13(9)
C22 Co C5 C4 -40.9(2)
C1 C5 C6 C7 169.84(13)
C4 C5 C6 C7 -2.18(17)
Co C5 C6 C7 -90.21(15)
C5 C6 C7 C8 2.18(19)
C6 C7 C8 C9 -0.09(19)
C7 C8 C9 C4 -1.95(18)
C3 C4 C9 C8 -171.16(12)
C5 C4 C9 C8 1.86(17)
Co C4 C9 C8 93.02(14)
C2 C1 C10 C12 -6.47(17)
C5 C1 C10 C12 -171.90(11)
Co C1 C10 C12 85.60(14)
C2 C1 C10 C13 -129.21(13)
C5 C1 C10 C13 65.36(16)
Co C1 C10 C13 -37.15(18)
C2 C1 C10 C11 110.66(14)
C5 C1 C10 C11 -54.77(16)
Co C1 C10 C11 -157.28(10)
C2 C3 C14 C17 21.40(16)
C4 C3 C14 C17 -172.15(11)
Co C3 C14 C17 -71.16(14)
C2 C3 C14 C15 142.37(12)
C4 C3 C14 C15 -51.17(16)
Co C3 C14 C15 49.81(15)
C2 C3 C14 C16 -97.46(14)
C4 C3 C14 C16 69.00(15)
Co C3 C14 C16 169.99(9)
C2 Co C18 C19 130.29(7)
C20 Co C18 C19 -37.68(7)
C3 Co C18 C19 171.67(7)
C1 Co C18 C19 88.28(8)
C4 Co C18 C19 -162.59(17)
C5 Co C18 C19 57.24(13)
C21 Co C18 C19 -79.71(8)
C22 Co C18 C19 -114.06(10)
C19 Co C18 C22 114.06(10)
C2 Co C18 C22 -115.65(7)
C20 Co C18 C22 76.38(7)
C3 Co C18 C22 -74.27(9)
C1 Co C18 C22 -157.66(7)
C4 Co C18 C22 -48.5(2)
C5 Co C18 C22 171.30(9)
C21 Co C18 C22 34.35(7)
C19 Co C18 C27 -117.53(16)
C2 Co C18 C27 12.76(14)
C20 Co C18 C27 -155.21(14)
C3 Co C18 C27 54.14(15)
C1 Co C18 C27 -29.25(15)
C4 Co C18 C27 79.9(2)
C5 Co C18 C27 -60.29(18)
C21 Co C18 C27 162.76(14)
C22 Co C18 C27 128.41(16)
C22 C18 C19 C20 -6.23(13)
C27 C18 C19 C20 -166.95(11)
Co C18 C19 C20 62.20(8)
C22 C18 C19 Co -68.42(8)
C27 C18 C19 Co 130.85(12)
C2 Co C19 C18 -71.57(9)
C20 Co C19 C18 119.19(10)
C3 Co C19 C18 -31.1(2)
C1 Co C19 C18 -111.91(7)
C4 Co C19 C18 171.16(9)
C5 Co C19 C18 -153.30(7)
C21 Co C19 C18 79.47(7)
C22 Co C19 C18 38.79(7)
C2 Co C19 C20 169.23(7)
C3 Co C19 C20 -150.3(2)
C18 Co C19 C20 -119.19(10)
C1 Co C19 C20 128.90(7)
C4 Co C19 C20 51.97(13)
C5 Co C19 C20 87.50(8)
C21 Co C19 C20 -39.72(7)
C22 Co C19 C20 -80.41(7)
C18 C19 C20 C21 7.20(13)
Co C19 C20 C21 70.72(8)
C18 C19 C20 C31 168.87(11)
Co C19 C20 C31 -127.61(11)
C18 C19 C20 Co -63.52(9)
C2 Co C20 C19 -45.6(3)
C3 Co C20 C19 167.51(9)
C18 Co C20 C19 37.09(7)
C1 Co C20 C19 -74.46(9)
C4 Co C20 C19 -155.65(7)
C5 Co C20 C19 -113.72(7)
C21 Co C20 C19 112.46(10)
C22 Co C20 C19 78.61(7)
C19 Co C20 C21 -112.46(10)
C2 Co C20 C21 -158.1(2)
C3 Co C20 C21 55.06(13)
C18 Co C20 C21 -75.37(7)
C1 Co C20 C21 173.08(7)
C4 Co C20 C21 91.89(8)
C5 Co C20 C21 133.82(7)
C22 Co C20 C21 -33.85(7)
C19 Co C20 C31 117.85(14)
C2 Co C20 C31 72.2(3)
C3 Co C20 C31 -74.64(15)
C18 Co C20 C31 154.93(13)
C1 Co C20 C31 43.39(14)
C4 Co C20 C31 -37.80(13)
C5 Co C20 C31 4.13(13)
C21 Co C20 C31 -129.70(15)
C22 Co C20 C31 -163.54(13)
C19 C20 C21 C26 169.21(13)
C31 C20 C21 C26 7.9(2)
Co C20 C21 C26 -127.33(13)
C19 C20 C21 C22 -5.31(13)
C31 C20 C21 C22 -166.59(11)
Co C20 C21 C22 58.15(8)
C19 C20 C21 Co -63.46(8)
C31 C20 C21 Co 135.27(12)
C19 Co C21 C26 165.89(14)
C2 Co C21 C26 -64.91(17)
C20 Co C21 C26 124.07(16)
C3 Co C21 C26 -27.72(14)
C18 Co C21 C26 -149.64(14)
C1 Co C21 C26 96.6(2)
C4 Co C21 C26 15.68(14)
C5 Co C21 C26 55.84(15)
C22 Co C21 C26 -113.82(15)
C19 Co C21 C22 -80.29(8)
C2 Co C21 C22 48.91(13)
C20 Co C21 C22 -122.11(10)
C3 Co C21 C22 86.10(8)
C18 Co C21 C22 -35.83(7)
C1 Co C21 C22 -149.6(2)
C4 Co C21 C22 129.50(7)
C5 Co C21 C22 169.65(7)
C19 Co C21 C20 41.82(7)
C2 Co C21 C20 171.02(10)
C3 Co C21 C20 -151.80(7)
C18 Co C21 C20 86.28(8)
C1 Co C21 C20 -27.4(3)
C4 Co C21 C20 -108.39(8)
C5 Co C21 C20 -68.24(9)
C22 Co C21 C20 122.11(10)
C26 C21 C22 C23 1.60(17)
C20 C21 C22 C23 176.97(10)
Co C21 C22 C23 -130.45(11)
C26 C21 C22 C18 -173.74(10)
C20 C21 C22 C18 1.63(13)
Co C21 C22 C18 54.21(8)
C26 C21 C22 Co 132.04(11)
C20 C21 C22 Co -52.58(8)
C19 C18 C22 C23 -171.83(13)
C27 C18 C22 C23 -11.1(2)
Co C18 C22 C23 127.04(14)
C19 C18 C22 C21 2.71(13)
C27 C18 C22 C21 163.46(11)
Co C18 C22 C21 -58.42(8)
C19 C18 C22 Co 61.13(8)
C27 C18 C22 Co -138.12(12)
C19 Co C22 C23 -165.47(14)
C2 Co C22 C23 -41.60(14)
C20 Co C22 C23 149.43(14)
C3 Co C22 C23 1.84(14)
C18 Co C22 C23 -124.86(16)
C1 Co C22 C23 -78.84(16)
C4 Co C22 C23 41.48(15)
C5 Co C22 C23 74.7(3)
C21 Co C22 C23 113.76(15)
C19 Co C22 C21 80.77(8)
C2 Co C22 C21 -155.36(7)
C20 Co C22 C21 35.67(7)
C3 Co C22 C21 -111.92(7)
C18 Co C22 C21 121.38(10)
C1 Co C22 C21 167.41(9)
C4 Co C22 C21 -72.28(9)
C5 Co C22 C21 -39.1(2)
C19 Co C22 C18 -40.61(7)
C2 Co C22 C18 83.26(8)
C20 Co C22 C18 -85.71(8)
C3 Co C22 C18 126.71(7)
C1 Co C22 C18 46.03(13)
C4 Co C22 C18 166.34(7)
C5 Co C22 C18 -160.5(2)
C21 Co C22 C18 -121.38(10)
C21 C22 C23 C24 -2.73(18)
C18 C22 C23 C24 171.30(13)
Co C22 C23 C24 -95.07(15)
C22 C23 C24 C25 1.52(19)
C23 C24 C25 C26 0.89(19)
C24 C25 C26 C21 -2.02(19)
C22 C21 C26 C25 0.77(17)
C20 C21 C26 C25 -173.28(12)
Co C21 C26 C25 94.42(15)
C19 C18 C27 C28 -137.08(13)
C22 C18 C27 C28 65.71(16)
Co C18 C27 C28 -44.82(18)
C19 C18 C27 C29 -15.38(17)
C22 C18 C27 C29 -172.59(11)
Co C18 C27 C29 76.88(15)
C19 C18 C27 C30 102.10(14)
C22 C18 C27 C30 -55.12(16)
Co C18 C27 C30 -165.65(10)
C19 C20 C31 C34 29.66(16)
C21 C20 C31 C34 -172.36(11)
Co C20 C31 C34 -61.91(15)
C19 C20 C31 C32 151.01(11)
C21 C20 C31 C32 -51.01(16)
Co C20 C31 C32 59.43(15)
C19 C20 C31 C33 -89.07(13)
C21 C20 C31 C33 68.91(15)
Co C20 C31 C33 179.35(9)
